data_4505024
loop_
_publ_author_name
'Xu, Zhengtao'
'Li, Kunhao'
'Fettinger, James C.'
'Li, Jing'
'King, Michael M.'

_publ_section_title
;
 A Semiconductive Coordination Network Based on
 2,3,6,7,10,11-Hexakis(methylthio)triphenylene and BiCl3
;
_journal_issue 2
_journal_name_full 'Crystal Growth &amp; Design'
_journal_page_first 423
_journal_paper_doi 10.1021/cg049817k
_journal_volume 5
_journal_year 2005
_chemical_formula_sum 'C48 H48 Bi2 Cl6 S12'
_chemical_formula_weight 1640.24
_chemical_name_common '2,3,6,7,10,11-Hexakis(methylthio)triphenylene bismuth trichloride'
_chemical_name_systematic
;
 ?
;
_space_group_IT_number 2
_symmetry_cell_setting triclinic
_symmetry_space_group_name_Hall '-P 1'
_symmetry_space_group_name_H-M 'P -1'
_atom_sites_solution_hydrogens geom
_atom_sites_solution_primary direct
_atom_sites_solution_secondary difmap
_audit_creation_method shelxl-97
_cell_angle_alpha 107.7630(10)
_cell_angle_beta 98.7300(10)
_cell_angle_gamma 97.0200(10)
_cell_formula_units_Z 1
_cell_length_a 7.7535(3)
_cell_length_b 13.8362(5)
_cell_length_c 14.0188(5)
_cell_measurement_temperature 173(2)
_cell_volume 1392.76(9)
_computing_structure_refinement 'shelxl-97 (sheldrick, 1997)'
_diffrn_ambient_temperature 173(2)
_diffrn_measured_fraction_theta_full 0.996
_diffrn_measured_fraction_theta_max 0.996
_diffrn_radiation_monochromator graphite
_diffrn_radiation_source 'fine-focus sealed tube'
_diffrn_radiation_type mok\a
_diffrn_radiation_wavelength 0.71073
_diffrn_reflns_av_R_equivalents 0.0270
_diffrn_reflns_av_sigmaI/netI 0.0251
_diffrn_reflns_limit_h_max 10
_diffrn_reflns_limit_h_min -10
_diffrn_reflns_limit_k_max 17
_diffrn_reflns_limit_k_min -17
_diffrn_reflns_limit_l_max 18
_diffrn_reflns_limit_l_min -18
_diffrn_reflns_number 22425
_diffrn_reflns_theta_full 27.50
_diffrn_reflns_theta_max 27.50
_diffrn_reflns_theta_min 2.55
_exptl_absorpt_coefficient_mu 7.082
_exptl_absorpt_correction_T_max 0.7505
_exptl_absorpt_correction_T_min 0.1166
_exptl_crystal_density_diffrn 1.956
_exptl_crystal_density_method 'not measured'
_exptl_crystal_F_000 796
_exptl_crystal_size_max 0.53
_exptl_crystal_size_mid 0.05
_exptl_crystal_size_min 0.04
_refine_diff_density_max 1.800
_refine_diff_density_min -0.731
_refine_diff_density_rms 0.094
_refine_ls_extinction_method none
_refine_ls_goodness_of_fit_ref 1.064
_refine_ls_hydrogen_treatment mixed
_refine_ls_matrix_type full
_refine_ls_number_parameters 403
_refine_ls_number_reflns 6370
_refine_ls_number_restraints 0
_refine_ls_restrained_S_all 1.064
_refine_ls_R_factor_all 0.0229
_refine_ls_R_factor_gt 0.0197
_refine_ls_shift/su_max 0.004
_refine_ls_shift/su_mean 0.000
_refine_ls_structure_factor_coef Fsqd
_refine_ls_weighting_details 'calc w=1/[\s^2^(fo^2^)+(0.0192p)^2^+1.4844p] where p=(fo^2^+2fc^2^)/3'
_refine_ls_weighting_scheme calc
_refine_ls_wR_factor_gt 0.0460
_refine_ls_wR_factor_ref 0.0476
_reflns_number_gt 5940
_reflns_number_total 6370
_reflns_threshold_expression >2sigma(i)
_cod_data_source_file cg049817ksi20040608_040335.cif
_cod_data_source_block 1&#x00B7;BiCl3
_cod_depositor_comments
;
The following automatic conversions were performed:

'_refine_ls_structure_factor_coef' value 'fsqd' changed to 'Fsqd'
according to /home/saulius/struct/CIF-dictionaries/cif_core.dic
dictionary named 'cif_core.dic' version 2.4.1 from
2010-06-29.

'_atom_site_adp_type' value 'uani' changed to 'Uani'
according to /home/saulius/struct/CIF-dictionaries/cif_core.dic
dictionary named 'cif_core.dic' version 2.4.1 from 2010-06-29 (34
times).

'_atom_site_adp_type' value 'uiso' changed to 'Uiso'
according to /home/saulius/struct/CIF-dictionaries/cif_core.dic
dictionary named 'cif_core.dic' version 2.4.1 from 2010-06-29 (24
times).

Automatic conversion script
Id: cif_fix_values 1715 2011-07-08 13:25:40Z adriana 
;
_cod_original_sg_symbol_H-M P-1
_cod_original_formula_sum 'c48 h48 bi2 cl6 s12'
_cod_database_code 4505024

loop_
_symmetry_equiv_pos_as_xyz
'x, y, z'
'-x, -y, -z'

loop_
_atom_site_label
_atom_site_type_symbol
_atom_site_fract_x
_atom_site_fract_y
_atom_site_fract_z
_atom_site_U_iso_or_equiv
_atom_site_adp_type
_atom_site_occupancy
_atom_site_symmetry_multiplicity
_atom_site_calc_flag
bi Bi 0.745834(13) 0.918753(7) 0.988325(7) 0.02057(4) Uani 1 1 d
cl2 Cl 0.95354(10) 1.09282(5) 1.11433(6) 0.03120(16) Uani 1 1 d
cl3 Cl 0.48430(10) 0.92306(6) 1.08224(6) 0.03114(16) Uani 1 1 d
cl1 Cl 0.89972(10) 0.83465(6) 1.10027(6) 0.03100(15) Uani 1 1 d
s1 S 0.54824(9) 0.70166(5) 0.88285(5) 0.02306(14) Uani 1 1 d
s2 S 0.53132(9) 0.83821(5) 0.75275(5) 0.02340(14) Uani 1 1 d
s3 S 0.76483(10) 0.66296(6) 0.22860(5) 0.02785(15) Uani 1 1 d
s4 S 0.89133(11) 0.45986(6) 0.15238(6) 0.02937(16) Uani 1 1 d
s5 S 0.85605(12) 0.09364(6) 0.47369(6) 0.03482(18) Uani 1 1 d
s6 S 0.76007(11) 0.17108(6) 0.68288(6) 0.03267(17) Uani 1 1 d
c1 C 0.6536(3) 0.5600(2) 0.7257(2) 0.0205(5) Uani 1 1 d
h1 H 0.655(4) 0.516(3) 0.766(3) 0.032(9) Uiso 1 1 d
c1a C 0.6077(5) 0.6116(3) 0.9462(3) 0.0319(7) Uani 1 1 d
h1a1 H 0.526(6) 0.552(3) 0.915(3) 0.052(12) Uiso 1 1 d
h1a2 H 0.588(4) 0.640(3) 1.015(3) 0.032(9) Uiso 1 1 d
h1a3 H 0.726(8) 0.619(5) 0.962(5) 0.11(2) Uiso 1 1 d
c2 C 0.6100(3) 0.6559(2) 0.7631(2) 0.0198(5) Uani 1 1 d
c2a C 0.6025(5) 0.9159(3) 0.6793(3) 0.0356(7) Uani 1 1 d
h2a1 H 0.722(5) 0.923(3) 0.688(3) 0.036(10) Uiso 1 1 d
h2a2 H 0.567(5) 0.979(3) 0.706(3) 0.041(10) Uiso 1 1 d
h2a3 H 0.542(6) 0.885(3) 0.606(4) 0.060(13) Uiso 1 1 d
c3 C 0.6074(3) 0.7214(2) 0.7028(2) 0.0197(5) Uani 1 1 d
c3a C 0.7269(5) 0.7841(2) 0.3097(3) 0.0310(7) Uani 1 1 d
h3a1 H 0.619(5) 0.778(3) 0.339(3) 0.038(9) Uiso 1 1 d
h3a2 H 0.719(5) 0.823(3) 0.265(3) 0.046(11) Uiso 1 1 d
h3a3 H 0.830(5) 0.817(3) 0.370(3) 0.048(11) Uiso 1 1 d
c4 C 0.6531(4) 0.6884(2) 0.6084(2) 0.0198(5) Uani 1 1 d
h4 H 0.645(4) 0.732(2) 0.570(2) 0.025(8) Uiso 1 1 d
c4a C 0.9226(5) 0.3284(3) 0.1256(3) 0.0322(7) Uani 1 1 d
h4a1 H 1.024(4) 0.326(2) 0.175(3) 0.025(8) Uiso 1 1 d
h4a2 H 0.942(5) 0.308(3) 0.060(3) 0.041(10) Uiso 1 1 d
h4a3 H 0.820(5) 0.288(3) 0.128(3) 0.039(10) Uiso 1 1 d
c5 C 0.7401(4) 0.6185(2) 0.4061(2) 0.0213(5) Uani 1 1 d
h5 H 0.707(4) 0.683(3) 0.433(2) 0.026(8) Uiso 1 1 d
c5a C 0.9081(5) 0.0781(3) 0.3505(3) 0.0397(8) Uani 1 1 d
h5a1 H 0.804(7) 0.075(4) 0.301(4) 0.074(15) Uiso 1 1 d
h5a2 H 0.952(5) 0.015(3) 0.329(3) 0.052(11) Uiso 1 1 d
h5a3 H 1.008(5) 0.134(3) 0.355(3) 0.042(10) Uiso 1 1 d
c6 C 0.7795(4) 0.5877(2) 0.3102(2) 0.0212(5) Uani 1 1 d
c6a C 0.7474(5) 0.2551(3) 0.8070(3) 0.0343(7) Uani 1 1 d
h6a1 H 0.857(5) 0.308(3) 0.833(3) 0.036(9) Uiso 1 1 d
h6a2 H 0.752(5) 0.214(3) 0.851(3) 0.040(10) Uiso 1 1 d
h6a3 H 0.630(5) 0.281(3) 0.806(3) 0.037(10) Uiso 1 1 d
c7 C 0.8312(4) 0.4903(2) 0.2732(2) 0.0213(5) Uani 1 1 d
c8 C 0.8329(4) 0.4269(2) 0.3325(2) 0.0212(5) Uani 1 1 d
h8 H 0.864(4) 0.366(2) 0.310(2) 0.012(7) Uiso 1 1 d
c9 C 0.8199(4) 0.2864(2) 0.4562(2) 0.0217(5) Uani 1 1 d
h9 H 0.851(4) 0.261(2) 0.389(3) 0.024(8) Uiso 1 1 d
c10 C 0.8125(4) 0.2208(2) 0.5132(2) 0.0229(5) Uani 1 1 d
c11 C 0.7675(4) 0.2556(2) 0.6104(2) 0.0235(6) Uani 1 1 d
c12 C 0.7324(4) 0.3540(2) 0.6456(2) 0.0226(5) Uani 1 1 d
h12 H 0.706(4) 0.373(3) 0.707(3) 0.025(8) Uiso 1 1 d
c13 C 0.7388(3) 0.4215(2) 0.5885(2) 0.0194(5) Uani 1 1 d
c14 C 0.6987(3) 0.5247(2) 0.6286(2) 0.0188(5) Uani 1 1 d
c15 C 0.6996(3) 0.5907(2) 0.5694(2) 0.0183(5) Uani 1 1 d
c16 C 0.7441(3) 0.5551(2) 0.4679(2) 0.0182(5) Uani 1 1 d
c17 C 0.7882(3) 0.4566(2) 0.4300(2) 0.0188(5) Uani 1 1 d
c18 C 0.7839(3) 0.3876(2) 0.4914(2) 0.0189(5) Uani 1 1 d

loop_
_atom_site_aniso_label
_atom_site_aniso_U_11
_atom_site_aniso_U_22
_atom_site_aniso_U_33
_atom_site_aniso_U_23
_atom_site_aniso_U_13
_atom_site_aniso_U_12
bi 0.02238(6) 0.02049(6) 0.01896(6) 0.00610(4) 0.00560(4) 0.00352(4)
cl2 0.0352(4) 0.0248(3) 0.0270(4) -0.0015(3) 0.0121(3) -0.0007(3)
cl3 0.0369(4) 0.0282(4) 0.0367(4) 0.0140(3) 0.0210(3) 0.0113(3)
cl1 0.0348(4) 0.0345(4) 0.0266(4) 0.0141(3) 0.0030(3) 0.0104(3)
s1 0.0273(3) 0.0224(3) 0.0183(3) 0.0051(3) 0.0063(3) 0.0020(3)
s2 0.0293(3) 0.0208(3) 0.0208(3) 0.0063(3) 0.0047(3) 0.0086(3)
s3 0.0392(4) 0.0284(4) 0.0212(3) 0.0131(3) 0.0096(3) 0.0084(3)
s4 0.0382(4) 0.0295(4) 0.0220(3) 0.0075(3) 0.0125(3) 0.0065(3)
s5 0.0510(5) 0.0217(4) 0.0333(4) 0.0087(3) 0.0072(4) 0.0144(3)
s6 0.0423(4) 0.0250(4) 0.0398(4) 0.0201(3) 0.0125(4) 0.0099(3)
c1 0.0210(13) 0.0214(13) 0.0193(13) 0.0088(11) 0.0017(10) 0.0016(10)
c1a 0.043(2) 0.0313(17) 0.0237(16) 0.0142(13) 0.0080(14) 0.0013(14)
c2 0.0187(12) 0.0220(13) 0.0172(12) 0.0062(10) 0.0015(10) 0.0012(10)
c2a 0.042(2) 0.0263(16) 0.049(2) 0.0195(15) 0.0204(17) 0.0130(14)
c3 0.0190(12) 0.0193(13) 0.0191(13) 0.0051(10) 0.0014(10) 0.0034(10)
c3a 0.0396(18) 0.0294(16) 0.0307(17) 0.0163(14) 0.0123(14) 0.0087(13)
c4 0.0222(13) 0.0193(13) 0.0192(13) 0.0087(11) 0.0034(10) 0.0032(10)
c4a 0.0289(16) 0.0319(17) 0.0308(17) 0.0019(13) 0.0093(14) 0.0040(13)
c5 0.0234(13) 0.0213(13) 0.0200(13) 0.0082(11) 0.0043(11) 0.0038(11)
c5a 0.047(2) 0.0293(18) 0.046(2) 0.0071(15) 0.0206(18) 0.0143(16)
c6 0.0228(13) 0.0224(13) 0.0198(13) 0.0097(11) 0.0035(10) 0.0022(10)
c6a 0.0369(18) 0.0389(18) 0.0369(18) 0.0238(15) 0.0103(14) 0.0103(15)
c7 0.0208(13) 0.0239(13) 0.0181(13) 0.0063(11) 0.0039(10) 0.0017(10)
c8 0.0223(13) 0.0190(13) 0.0219(14) 0.0053(11) 0.0063(11) 0.0037(10)
c9 0.0244(13) 0.0192(13) 0.0207(13) 0.0057(11) 0.0030(11) 0.0047(10)
c10 0.0215(13) 0.0186(13) 0.0274(14) 0.0073(11) 0.0014(11) 0.0039(10)
c11 0.0226(13) 0.0213(13) 0.0291(15) 0.0136(12) 0.0027(11) 0.0027(10)
c12 0.0275(14) 0.0211(13) 0.0211(14) 0.0086(11) 0.0064(11) 0.0046(11)
c13 0.0176(12) 0.0196(13) 0.0224(13) 0.0091(11) 0.0028(10) 0.0036(10)
c14 0.0193(12) 0.0188(12) 0.0173(12) 0.0057(10) 0.0024(10) 0.0019(10)
c15 0.0190(12) 0.0177(12) 0.0175(12) 0.0058(10) 0.0029(10) 0.0016(10)
c16 0.0172(12) 0.0197(12) 0.0171(12) 0.0063(10) 0.0023(10) 0.0019(10)
c17 0.0162(12) 0.0197(13) 0.0202(13) 0.0069(10) 0.0029(10) 0.0018(10)
c18 0.0146(11) 0.0182(12) 0.0218(13) 0.0057(10) 0.0009(10) 0.0002(9)

loop_
_atom_type_symbol
_atom_type_description
_atom_type_scat_dispersion_real
_atom_type_scat_dispersion_imag
_atom_type_scat_source
c c 0.0033 0.0016 'international tables vol c tables 4.2.6.8 and 6.1.1.4'
h h 0.0000 0.0000 'international tables vol c tables 4.2.6.8 and 6.1.1.4'
s s 0.1246 0.1234 'international tables vol c tables 4.2.6.8 and 6.1.1.4'
cl cl 0.1484 0.1585 'international tables vol c tables 4.2.6.8 and 6.1.1.4'
bi bi -4.1077 10.2566 'international tables vol c tables 4.2.6.8 and 6.1.1.4'

loop_
_geom_angle_atom_site_label_1
_geom_angle_atom_site_label_2
_geom_angle_atom_site_label_3
_geom_angle
_geom_angle_site_symmetry_1
_geom_angle_site_symmetry_3
cl1 bi cl3 90.33(2) . .
cl1 bi cl2 85.31(3) . .
cl3 bi cl2 98.28(2) . .
cl1 bi cl2 87.34(2) . 2_777
cl3 bi cl2 177.55(2) . 2_777
cl2 bi cl2 82.29(2) . 2_777
cl1 bi s1 81.40(2) . .
cl3 bi s1 80.10(2) . .
cl2 bi s1 166.59(2) . .
cl2 bi s1 98.790(19) 2_777 .
bi cl2 bi 97.71(2) . 2_777
c2 s1 c1a 104.28(14) . .
c2 s1 bi 107.57(9) . .
c1a s1 bi 114.22(12) . .
c3 s2 c2a 104.37(15) . .
c6 s3 c3a 103.31(14) . .
c7 s4 c4a 103.32(15) . .
c10 s5 c5a 103.27(15) . .
c11 s6 c6a 102.68(14) . .
c2 c1 c14 121.8(2) . .
c2 c1 h1 120(2) . .
c14 c1 h1 118(2) . .
s1 c1a h1a1 107(3) . .
s1 c1a h1a2 106(2) . .
h1a1 c1a h1a2 107(3) . .
s1 c1a h1a3 109(4) . .
h1a1 c1a h1a3 129(5) . .
h1a2 c1a h1a3 98(4) . .
c1 c2 c3 119.7(2) . .
c1 c2 s1 123.2(2) . .
c3 c2 s1 117.0(2) . .
s2 c2a h2a1 108(2) . .
s2 c2a h2a2 106(2) . .
h2a1 c2a h2a2 112(3) . .
s2 c2a h2a3 111(3) . .
h2a1 c2a h2a3 112(3) . .
h2a2 c2a h2a3 108(3) . .
c4 c3 c2 119.0(2) . .
c4 c3 s2 124.6(2) . .
c2 c3 s2 116.3(2) . .
s3 c3a h3a1 114(2) . .
s3 c3a h3a2 102(2) . .
h3a1 c3a h3a2 112(3) . .
s3 c3a h3a3 111(2) . .
h3a1 c3a h3a3 106(3) . .
h3a2 c3a h3a3 112(3) . .
c3 c4 c15 122.0(2) . .
c3 c4 h4 117(2) . .
c15 c4 h4 121(2) . .
s4 c4a h4a1 109.0(19) . .
s4 c4a h4a2 105(2) . .
h4a1 c4a h4a2 112(3) . .
s4 c4a h4a3 109(2) . .
h4a1 c4a h4a3 111(3) . .
h4a2 c4a h4a3 110(3) . .
c6 c5 c16 122.1(3) . .
c6 c5 h5 121(2) . .
c16 c5 h5 117(2) . .
s5 c5a h5a1 111(3) . .
s5 c5a h5a2 108(2) . .
h5a1 c5a h5a2 108(4) . .
s5 c5a h5a3 110(2) . .
h5a1 c5a h5a3 113(4) . .
h5a2 c5a h5a3 106(3) . .
c5 c6 c7 119.1(2) . .
c5 c6 s3 123.0(2) . .
c7 c6 s3 117.8(2) . .
s6 c6a h6a1 109(2) . .
s6 c6a h6a2 106(2) . .
h6a1 c6a h6a2 106(3) . .
s6 c6a h6a3 112(2) . .
h6a1 c6a h6a3 116(3) . .
h6a2 c6a h6a3 107(3) . .
c8 c7 c6 119.2(2) . .
c8 c7 s4 124.6(2) . .
c6 c7 s4 116.2(2) . .
c7 c8 c17 122.1(3) . .
c7 c8 h8 119.4(18) . .
c17 c8 h8 118.5(19) . .
c10 c9 c18 122.5(3) . .
c10 c9 h9 118.0(19) . .
c18 c9 h9 119.5(19) . .
c9 c10 c11 119.1(2) . .
c9 c10 s5 124.7(2) . .
c11 c10 s5 116.2(2) . .
c12 c11 c10 119.0(2) . .
c12 c11 s6 122.4(2) . .
c10 c11 s6 118.6(2) . .
c11 c12 c13 122.5(3) . .
c11 c12 h12 116(2) . .
c13 c12 h12 121(2) . .
c12 c13 c18 118.9(2) . .
c12 c13 c14 120.5(2) . .
c18 c13 c14 120.5(2) . .
c15 c14 c1 118.5(2) . .
c15 c14 c13 120.2(2) . .
c1 c14 c13 121.3(2) . .
c4 c15 c14 118.9(2) . .
c4 c15 c16 121.7(2) . .
c14 c15 c16 119.3(2) . .
c5 c16 c17 119.0(2) . .
c5 c16 c15 120.3(2) . .
c17 c16 c15 120.7(2) . .
c16 c17 c8 118.3(2) . .
c16 c17 c18 119.7(2) . .
c8 c17 c18 122.0(2) . .
c13 c18 c9 117.9(2) . .
c13 c18 c17 119.5(2) . .
c9 c18 c17 122.5(2) . .

loop_
_geom_bond_atom_site_label_1
_geom_bond_atom_site_label_2
_geom_bond_distance
_geom_bond_site_symmetry_2
bi cl1 2.4750(7) .
bi cl3 2.5770(7) .
bi cl2 2.6659(7) .
bi cl2 2.9152(7) 2_777
bi s1 3.0056(7) .
cl2 bi 2.9152(7) 2_777
s1 c2 1.766(3) .
s1 c1a 1.801(3) .
s2 c3 1.765(3) .
s2 c2a 1.795(3) .
s3 c6 1.767(3) .
s3 c3a 1.802(3) .
s4 c7 1.765(3) .
s4 c4a 1.797(3) .
s5 c10 1.767(3) .
s5 c5a 1.788(4) .
s6 c11 1.769(3) .
s6 c6a 1.798(4) .
c1 c2 1.374(4) .
c1 c14 1.413(4) .
c1 h1 0.94(3) .
c1a h1a1 0.92(5) .
c1a h1a2 0.97(4) .
c1a h1a3 0.90(6) .
c2 c3 1.415(4) .
c2a h2a1 0.91(4) .
c2a h2a2 0.93(4) .
c2a h2a3 0.99(5) .
c3 c4 1.378(4) .
c3a h3a1 0.99(4) .
c3a h3a2 0.94(4) .
c3a h3a3 1.02(4) .
c4 c15 1.408(4) .
c4 h4 0.93(3) .
c4a h4a1 0.98(3) .
c4a h4a2 0.91(4) .
c4a h4a3 0.93(4) .
c5 c6 1.375(4) .
c5 c16 1.408(4) .
c5 h5 0.94(3) .
c5a h5a1 0.97(5) .
c5a h5a2 0.96(4) .
c5a h5a3 1.01(4) .
c6 c7 1.420(4) .
c6a h6a1 0.99(4) .
c6a h6a2 0.97(4) .
c6a h6a3 1.02(4) .
c7 c8 1.381(4) .
c8 c17 1.412(4) .
c8 h8 0.88(3) .
c9 c10 1.381(4) .
c9 c18 1.413(4) .
c9 h9 0.97(3) .
c10 c11 1.413(4) .
c11 c12 1.376(4) .
c12 c13 1.404(4) .
c12 h12 0.88(3) .
c13 c18 1.410(4) .
c13 c14 1.458(4) .
c14 c15 1.410(3) .
c15 c16 1.465(4) .
c16 c17 1.409(4) .
c17 c18 1.469(4) .
